data_7113087
loop_
_publ_author_name
'Shin, Dae-Seop'
'Masciocchi, Daniela'
'Gelain, Arianna'
'Villa, Stefania'
'Barlocco, Daniela'
'Meneghetti, Fiorella'
'Pedretti, Alessandro'
'Han, Young-Min'
'Han, Dong Cho'
'Kwon, Byoung-Mog'
'Legnani, Laura'
'Toma, Lucio'

_publ_section_title
;
 Synthesis, modeling, and crystallographic study of
 3,4-disubstituted-1,2,5-oxadiazoles and evaluation of their ability to
 decrease STAT3 activity
;
_journal_issue 2
_journal_name_full MedChemComm
_journal_page_first 156
_journal_paper_doi 10.1039/c0md00057d
_journal_volume 1
_journal_year 2010
_chemical_formula_sum 'C11 H11 N3 O2'
_chemical_formula_weight 217.23
_chemical_name_common md30
_chemical_name_systematic
;
?
;
_space_group_IT_number 14
_symmetry_space_group_name_Hall '-P 2yn'
_symmetry_space_group_name_H-M 'P 1 21/n 1'
_atom_sites_solution_hydrogens geom
_atom_sites_solution_primary direct
_atom_sites_solution_secondary difmap
_audit_creation_method SHELXL-97
_cell_angle_alpha 90.00
_cell_angle_beta 103.72(3)
_cell_angle_gamma 90.00
_cell_formula_units_Z 4
_cell_length_a 6.619(2)
_cell_length_b 20.540(3)
_cell_length_c 8.364(5)
_cell_measurement_temperature 293(2)
_cell_volume 1104.7(8)
_computing_structure_refinement 'SHELXL-97 (Sheldrick, 1997)'
_diffrn_ambient_temperature 293(2)
_diffrn_measured_fraction_theta_full 0.999
_diffrn_measured_fraction_theta_max 0.999
_diffrn_radiation_monochromator graphite
_diffrn_radiation_source 'fine-focus sealed tube'
_diffrn_radiation_type MoK\a
_diffrn_radiation_wavelength 0.71073
_diffrn_reflns_av_R_equivalents 0.0504
_diffrn_reflns_av_sigmaI/netI 0.0282
_diffrn_reflns_limit_h_max 7
_diffrn_reflns_limit_h_min -8
_diffrn_reflns_limit_k_max 25
_diffrn_reflns_limit_k_min 0
_diffrn_reflns_limit_l_max 10
_diffrn_reflns_limit_l_min 0
_diffrn_reflns_number 2314
_diffrn_reflns_theta_full 26.00
_diffrn_reflns_theta_max 26.00
_diffrn_reflns_theta_min 3.20
_exptl_crystal_density_diffrn 1.306
_exptl_crystal_density_method 'not measured'
_exptl_crystal_F_000 456
_exptl_crystal_size_max 0.19
_exptl_crystal_size_mid 0.25
_exptl_crystal_size_min 0.35
_refine_diff_density_max 0.168
_refine_diff_density_min -0.180
_refine_diff_density_rms 0.035
_refine_ls_extinction_method none
_refine_ls_goodness_of_fit_ref 1.058
_refine_ls_hydrogen_treatment mixed
_refine_ls_matrix_type full
_refine_ls_number_parameters 169
_refine_ls_number_reflns 2172
_refine_ls_number_restraints 0
_refine_ls_restrained_S_all 1.042
_refine_ls_R_factor_all 0.0885
_refine_ls_R_factor_gt 0.0637
_refine_ls_shift/su_max 0.147
_refine_ls_shift/su_mean 0.008
_refine_ls_structure_factor_coef Fsqd
_refine_ls_weighting_details 'calc w=1/[\s^2^(Fo^2^)+(0.0818P)^2^+0.1219P] where P=(Fo^2^+2Fc^2^)/3'
_refine_ls_weighting_scheme calc
_refine_ls_wR_factor_gt 0.1816
_refine_ls_wR_factor_ref 0.1571
_reflns_number_gt 1395
_reflns_number_total 2172
_reflns_threshold_expression >2sigma(I)
_cod_data_source_file c0md00057d.txt
_cod_data_source_block fiomi-zan
_cod_database_code 7113087

loop_
_symmetry_equiv_pos_as_xyz
'x, y, z'
'-x+1/2, y+1/2, -z+1/2'
'-x, -y, -z'
'x-1/2, -y-1/2, z-1/2'

loop_
_atom_site_label
_atom_site_type_symbol
_atom_site_fract_x
_atom_site_fract_y
_atom_site_fract_z
_atom_site_U_iso_or_equiv
_atom_site_adp_type
_atom_site_occupancy
_atom_site_symmetry_multiplicity
_atom_site_calc_flag
_atom_site_refinement_flags
O1 O -0.2400(3) 0.10115(11) 0.5186(3) 0.0909(7) Uani 1 1 d .
O2 O 0.3556(3) 0.22881(8) 0.63231(17) 0.0695(5) Uani 1 1 d .
N1 N -0.0617(4) 0.06930(11) 0.6000(3) 0.0766(7) Uani 1 1 d .
N2 N -0.1903(3) 0.15612(11) 0.4413(3) 0.0745(6) Uani 1 1 d .
N3 N 0.1097(3) 0.20512(9) 0.4055(2) 0.0511(5) Uani 1 1 d .
C11 C 0.2780(3) 0.23871(10) 0.4873(2) 0.0532(6) Uani 1 1 d .
C1 C 0.0920(3) 0.10268(11) 0.5742(3) 0.0543(6) Uani 1 1 d .
C2 C 0.0102(3) 0.15728(10) 0.4749(2) 0.0480(5) Uani 1 1 d .
C3 C 0.3085(5) 0.08117(17) 0.6380(5) 0.0815(9) Uani 1 1 d .
C4 C 0.3629(6) 0.28661(18) 0.3832(3) 0.0865(11) Uani 1 1 d .
H4A H 0.397(8) 0.272(2) 0.307(6) 0.16(2) Uiso 1 1 d .
H4B H 0.247(5) 0.3082(17) 0.309(4) 0.111(11) Uiso 1 1 d .
C6 C 0.7163(4) 0.32574(15) 0.5186(3) 0.0744(7) Uani 1 1 d .
H6 H 0.7703 0.2886 0.4803 0.089 Uiso 1 1 calc R
C5 C 0.5053(3) 0.33623(10) 0.4812(2) 0.0507(5) Uani 1 1 d .
C10 C 0.4339(5) 0.39179(13) 0.5398(3) 0.0768(8) Uani 1 1 d .
H10 H 0.2920 0.4004 0.5161 0.092 Uiso 1 1 calc R
C9 C 0.5715(11) 0.43470(15) 0.6332(5) 0.1260(18) Uani 1 1 d .
H9 H 0.5206 0.4723 0.6715 0.151 Uiso 1 1 calc R
C8 C 0.7711(12) 0.4244(3) 0.6697(5) 0.151(3) Uani 1 1 d .
H8 H 0.8608 0.4540 0.7346 0.181 Uiso 1 1 calc R
C7 C 0.8472(5) 0.3703(3) 0.6129(5) 0.1246(17) Uani 1 1 d .
H7 H 0.9900 0.3633 0.6379 0.150 Uiso 1 1 calc R
H3 H 0.047(4) 0.2194(12) 0.306(3) 0.066(7) Uiso 1 1 d .
H3A H 0.314(6) 0.040(2) 0.682(5) 0.157(16) Uiso 1 1 d .
H3B H 0.379(6) 0.111(2) 0.728(5) 0.144(15) Uiso 1 1 d .
H3C H 0.387(6) 0.079(2) 0.558(5) 0.145(16) Uiso 1 1 d .

loop_
_atom_site_aniso_label
_atom_site_aniso_U_11
_atom_site_aniso_U_22
_atom_site_aniso_U_33
_atom_site_aniso_U_23
_atom_site_aniso_U_13
_atom_site_aniso_U_12
O1 0.0628(12) 0.0931(15) 0.1215(17) -0.0043(12) 0.0309(11) -0.0205(11)
O2 0.0864(11) 0.0696(11) 0.0383(8) 0.0092(7) -0.0133(8) -0.0287(8)
N1 0.0840(16) 0.0676(14) 0.0828(15) 0.0028(11) 0.0284(13) -0.0157(12)
N2 0.0516(12) 0.0757(15) 0.0919(15) -0.0079(12) 0.0085(11) -0.0061(10)
N3 0.0546(10) 0.0556(11) 0.0348(9) 0.0021(8) -0.0056(8) -0.0074(8)
C11 0.0606(13) 0.0533(12) 0.0373(10) 0.0012(9) -0.0050(9) -0.0116(10)
C1 0.0625(14) 0.0508(12) 0.0509(12) -0.0032(10) 0.0158(10) -0.0070(10)
C2 0.0456(11) 0.0508(12) 0.0444(10) -0.0106(9) 0.0045(8) -0.0037(9)
C3 0.0766(19) 0.071(2) 0.089(2) 0.0191(17) 0.0040(17) 0.0104(15)
C4 0.112(2) 0.091(2) 0.0419(14) 0.0141(14) -0.0120(15) -0.0500(18)
C6 0.0708(17) 0.0869(19) 0.0677(16) 0.0067(14) 0.0206(13) 0.0102(14)
C5 0.0590(13) 0.0486(12) 0.0408(10) 0.0085(9) 0.0046(9) -0.0064(10)
C10 0.093(2) 0.0667(17) 0.0754(17) 0.0171(14) 0.0295(15) 0.0193(15)
C9 0.262(6) 0.0458(16) 0.077(2) -0.0116(16) 0.054(3) -0.026(3)
C8 0.221(6) 0.150(5) 0.070(2) -0.003(3) 0.011(3) -0.127(5)
C7 0.069(2) 0.206(5) 0.089(3) 0.029(3) -0.0004(18) -0.057(3)

loop_
_atom_type_symbol
_atom_type_description
_atom_type_scat_dispersion_real
_atom_type_scat_dispersion_imag
_atom_type_scat_source
C C 0.0033 0.0016 'International Tables Vol C Tables 4.2.6.8 and 6.1.1.4'
H H 0.0000 0.0000 'International Tables Vol C Tables 4.2.6.8 and 6.1.1.4'
N N 0.0061 0.0033 'International Tables Vol C Tables 4.2.6.8 and 6.1.1.4'
O O 0.0106 0.0060 'International Tables Vol C Tables 4.2.6.8 and 6.1.1.4'

loop_
_geom_angle_atom_site_label_1
_geom_angle_atom_site_label_2
_geom_angle_atom_site_label_3
_geom_angle
N2 O1 N1 110.41(17)
C1 N1 O1 106.4(2)
C2 N2 O1 105.1(2)
C11 N3 C2 124.55(18)
O2 C11 N3 121.5(2)
O2 C11 C4 123.9(2)
N3 C11 C4 114.62(18)
N1 C1 C2 108.1(2)
N1 C1 C3 121.3(2)
C2 C1 C3 130.5(2)
N2 C2 N3 119.2(2)
N2 C2 C1 110.0(2)
N3 C2 C1 130.62(19)
C5 C4 C11 113.7(2)
C5 C6 C7 119.6(3)
C10 C5 C6 117.9(2)
C10 C5 C4 122.6(3)
C6 C5 C4 119.5(3)
C5 C10 C9 120.0(3)
C8 C9 C10 122.0(4)
C9 C8 C7 119.6(4)
C8 C7 C6 120.8(4)

loop_
_geom_bond_atom_site_label_1
_geom_bond_atom_site_label_2
_geom_bond_distance
O1 N2 1.379(3)
O1 N1 1.380(3)
O2 C11 1.217(2)
N1 C1 1.287(3)
N2 C2 1.290(3)
N3 C11 1.351(3)
N3 C2 1.385(3)
C11 C4 1.508(3)
C1 C2 1.424(3)
C1 C3 1.474(4)
C4 C5 1.494(3)
C6 C5 1.374(3)
C6 C7 1.374(5)
C5 C10 1.369(3)
C10 C9 1.371(6)
C9 C8 1.301(7)
C8 C7 1.351(7)
